data_7158390
loop_
_publ_author_name
'Goryaeva, Marina V.'
'Kushch, Svetlana O.'
'Burgart, Yanina V.'
'Ezhikova, Marina A.'
'Kodess, Mikhail I.'
'Slepukhin, Pavel A.'
'Triandafilova, Galina A.'
'Krasnykh, Olga P.'
'Yakovleva, Ekaterina I.'
'Zarubaev, Vladimir V.'
'Sinegubova, Ekaterina O.'
'Esaulkova, Iana L.'
'Shtro, Anna A.'
'Galochkina, Anastasia V.'
'Nikolaeva, Yulia V.'
'Saloutin, Victor I.'

_publ_section_title
;
 New heteroanalogs of tricyclic ascidian alkaloids: synthesis and
 biological activity.
;
_journal_issue 45
_journal_name_full 'Organic &amp; biomolecular chemistry'
_journal_page_first 9925
_journal_page_last 9935
_journal_paper_doi 10.1039/d1ob01843d
_journal_volume 19
_journal_year 2021
_chemical_formula_moiety 'C11 H14 F3 N O3'
_chemical_formula_sum 'C11 H14 F3 N O3'
_chemical_formula_weight 265.23
_space_group_crystal_system triclinic
_space_group_IT_number 2
_space_group_name_Hall '-P 1'
_space_group_name_H-M_alt 'P -1'
_atom_sites_solution_hydrogens mixed
_atom_sites_solution_primary dual
_audit_creation_date 2021-03-17
_audit_creation_method
;
Olex2 1.3
(compiled 2020.11.12 svn.r5f609507 for OlexSys, GUI svn.r6272)
;
_audit_update_record
;
2021-09-04 deposited with the CCDC.	2021-10-28 downloaded from the CCDC.
;
_cell_angle_alpha 93.198(7)
_cell_angle_beta 100.084(8)
_cell_angle_gamma 92.872(8)
_cell_formula_units_Z 2
_cell_length_a 5.4368(6)
_cell_length_b 8.6060(7)
_cell_length_c 12.6785(11)
_cell_measurement_reflns_used 1085
_cell_measurement_temperature 295(2)
_cell_measurement_theta_max 28.4020
_cell_measurement_theta_min 4.1820
_cell_volume 582.06(10)
_computing_cell_refinement 'CrysAlisPro 1.171.39.38a (Rigaku OD, 2017)'
_computing_data_collection 'CrysAlisPro 1.171.39.38a (Rigaku OD, 2017)'
_computing_data_reduction 'CrysAlisPro 1.171.39.38a (Rigaku OD, 2017)'
_computing_molecular_graphics 'Olex2 1.3 (Dolomanov et al., 2009)'
_computing_publication_material 'Olex2 1.3 (Dolomanov et al., 2009)'
_computing_structure_refinement 'SHELXL 2018/3 (Sheldrick, 2015)'
_computing_structure_solution 'SHELXT 2018/2 (Sheldrick, 2018)'
_diffrn_ambient_temperature 295(2)
_diffrn_detector 'CCD plate'
_diffrn_detector_area_resol_mean 16.5253
_diffrn_detector_type Sapphire3
_diffrn_measured_fraction_theta_full 0.987
_diffrn_measured_fraction_theta_max 0.857
_diffrn_measurement_details
;
List of Runs (angles in degrees, time in seconds):

  # Type    Start    End  Width  t~exp~   \w     \q     \k     \f   Frames
#--------------------------------------------------------------------------
  1  \w    -18.00  23.00   1.00   12.00    --  -24.08 101.00-113.00   41
  2  \w    -65.00 -38.00   1.00   12.00    --  -24.08 101.00-113.00   27
  3  \w    -23.00  65.00   1.00   12.00    --   22.52-101.00 142.00   88
  4  \w     35.00  81.00   1.00   12.00    --   22.52 178.00 -90.00   46
  5  \w    -93.00  -7.00   1.00   12.00    --  -24.08 -57.00-120.00   86
  6  \w    -90.00   2.00   1.00   12.00    --  -24.08 -77.00   0.00   92
  7  \w      9.00  33.00   1.00   12.00    --  -24.08  57.00  30.00   24
;
_diffrn_measurement_device 'four-circle diffractometer'
_diffrn_measurement_device_type 'Xcalibur, Sapphire3'
_diffrn_measurement_method '\w scans'
_diffrn_orient_matrix_type 'CrysAlisPro convention (1999,Acta A55,543-557)'
_diffrn_orient_matrix_UB_11 0.0466616000
_diffrn_orient_matrix_UB_12 -0.0211029000
_diffrn_orient_matrix_UB_13 0.0527331000
_diffrn_orient_matrix_UB_21 0.0552466000
_diffrn_orient_matrix_UB_22 0.0765442000
_diffrn_orient_matrix_UB_23 0.0135303000
_diffrn_orient_matrix_UB_31 -0.1113319000
_diffrn_orient_matrix_UB_32 0.0231331000
_diffrn_orient_matrix_UB_33 0.0167021000
_diffrn_radiation_monochromator graphite
_diffrn_radiation_probe x-ray
_diffrn_radiation_type 'Mo K\a'
_diffrn_radiation_wavelength 0.71073
_diffrn_reflns_av_R_equivalents 0.0405
_diffrn_reflns_av_unetI/netI 0.0719
_diffrn_reflns_Laue_measured_fraction_full 0.987
_diffrn_reflns_Laue_measured_fraction_max 0.857
_diffrn_reflns_limit_h_max 7
_diffrn_reflns_limit_h_min -7
_diffrn_reflns_limit_k_max 11
_diffrn_reflns_limit_k_min -10
_diffrn_reflns_limit_l_max 16
_diffrn_reflns_limit_l_min -17
_diffrn_reflns_number 5258
_diffrn_reflns_point_group_measured_fraction_full 0.987
_diffrn_reflns_point_group_measured_fraction_max 0.857
_diffrn_reflns_theta_full 26.000
_diffrn_reflns_theta_max 30.865
_diffrn_reflns_theta_min 3.814
_diffrn_source 'fine-focus sealed X-ray tube'
_diffrn_source_type 'Enhance (Mo) X-ray Source'
_exptl_absorpt_coefficient_mu 0.140
_exptl_absorpt_correction_T_max 1.00000
_exptl_absorpt_correction_T_min 0.82866
_exptl_absorpt_correction_type multi-scan
_exptl_absorpt_process_details
;
CrysAlisPro 1.171.39.38a (Rigaku Oxford Diffraction, 2017)
Empirical absorption correction using spherical harmonics,
 implemented in SCALE3 ABSPACK scaling algorithm.
;
_exptl_crystal_colour colourless
_exptl_crystal_colour_primary colourless
_exptl_crystal_density_diffrn 1.513
_exptl_crystal_description block
_exptl_crystal_F_000 276
_exptl_crystal_size_max 0.43
_exptl_crystal_size_mid 0.21
_exptl_crystal_size_min 0.07
_refine_diff_density_max 0.263
_refine_diff_density_min -0.251
_refine_diff_density_rms 0.056
_refine_ls_extinction_coef 0.032(6)
_refine_ls_extinction_expression Fc^*^=kFc[1+0.001xFc^2^\l^3^/sin(2\q)]^-1/4^
_refine_ls_extinction_method 'SHELXL-2018/3 (Sheldrick 2018)'
_refine_ls_goodness_of_fit_ref 1.011
_refine_ls_hydrogen_treatment mixed
_refine_ls_matrix_type full
_refine_ls_number_parameters 188
_refine_ls_number_reflns 3141
_refine_ls_number_restraints 0
_refine_ls_restrained_S_all 1.011
_refine_ls_R_factor_all 0.1090
_refine_ls_R_factor_gt 0.0564
_refine_ls_shift/su_max 0.000
_refine_ls_shift/su_mean 0.000
_refine_ls_structure_factor_coef Fsqd
_refine_ls_weighting_details 'w=1/[\s^2^(Fo^2^)+(0.0548P)^2^+0.1499P] where P=(Fo^2^+2Fc^2^)/3'
_refine_ls_weighting_scheme calc
_refine_ls_wR_factor_gt 0.1207
_refine_ls_wR_factor_ref 0.1697
_reflns_Friedel_coverage 0.000
_reflns_number_gt 1715
_reflns_number_total 3141
_reflns_threshold_expression 'I > 2\s(I)'
_cod_data_source_file d1ob01843d2.cif
_cod_data_source_block exp_936
_cod_depositor_comments 'Adding full bibliography for 7158386--7158394.cif.'
_cod_database_code 7158390
_shelx_shelxl_version_number 2018/3
_shelx_space_group_comment
;
The symmetry employed for this shelxl refinement is uniquely defined
by the following loop, which should always be used as a source of
symmetry information in preference to the above space-group names.
They are only intended as comments.
;
_shelx_estimated_absorpt_t_max 0.990
_shelx_estimated_absorpt_t_min 0.942
_reflns_odcompleteness_completeness 98.30
_reflns_odcompleteness_iscentric 1
_reflns_odcompleteness_theta 28.22
_olex2_refinement_description
;
1. Fixed Uiso
 At 1.2 times of:
  All C(H,H) groups
2.a Secondary CH2 refined with riding coordinates:
 C11(H11A,H11B), C6(H6A,H6B), C8(H8A,H8B), C7(H7A,H7B)
;
_olex2_submission_special_instructions 'No special instructions were received'
_oxdiff_exptl_absorpt_empirical_details
;
Empirical correction (ABSPACK) includes:
- Absorption correction using spherical harmonics
- Frame scaling
;
_oxdiff_exptl_absorpt_empirical_full_max 1.134
_oxdiff_exptl_absorpt_empirical_full_min 0.857

loop_
_space_group_symop_operation_xyz
'x, y, z'
'-x, -y, -z'

loop_
_atom_site_label
_atom_site_type_symbol
_atom_site_fract_x
_atom_site_fract_y
_atom_site_fract_z
_atom_site_U_iso_or_equiv
_atom_site_adp_type
_atom_site_occupancy
_atom_site_site_symmetry_order
_atom_site_calc_flag
_atom_site_refinement_flags_posn
_atom_site_refinement_flags_adp
_atom_site_refinement_flags_occupancy
_atom_site_disorder_assembly
_atom_site_disorder_group
O15 O 0.8285(3) 0.47213(19) 0.66283(14) 0.0415(4) Uani 1 1 d . . . . .
F1 F 0.5247(3) 0.23944(17) 0.70977(13) 0.0636(5) Uani 1 1 d . . . . .
F2 F 0.3979(3) 0.3721(2) 0.83514(13) 0.0711(5) Uani 1 1 d . . . . .
F3 F 0.7835(3) 0.31696(19) 0.85252(14) 0.0749(6) Uani 1 1 d . . . . .
O4 O 1.0486(3) 0.8423(2) 0.75911(15) 0.0499(5) Uani 1 1 d . . . . .
O14 O 0.3951(4) 0.7199(2) 0.50992(14) 0.0554(5) Uani 1 1 d . . . . .
N1 N 0.6630(4) 0.8088(2) 0.65828(15) 0.0384(5) Uani 1 1 d . . . . .
C10 C 0.6544(4) 0.5089(3) 0.73023(17) 0.0360(5) Uani 1 1 d . . . . .
C12 C 0.4890(4) 0.7044(3) 0.60440(18) 0.0382(5) Uani 1 1 d . . . . .
C5 C 0.7968(4) 0.7989(3) 0.76830(18) 0.0367(5) Uani 1 1 d . . . . .
C9 C 0.7857(5) 0.6349(3) 0.81421(18) 0.0386(5) Uani 1 1 d . . . . .
C11 C 0.4179(4) 0.5686(3) 0.66523(19) 0.0404(6) Uani 1 1 d . . . . .
H11A H 0.331198 0.485896 0.615341 0.048 Uiso 1 1 calc R U . . .
H11B H 0.306279 0.601144 0.713031 0.048 Uiso 1 1 calc R U . . .
C13 C 0.5902(5) 0.3597(3) 0.7823(2) 0.0477(6) Uani 1 1 d . . . . .
C6 C 0.7031(5) 0.9083(3) 0.84983(19) 0.0482(6) Uani 1 1 d . . . . .
H6A H 0.789637 1.010568 0.855450 0.058 Uiso 1 1 calc R U . . .
H6B H 0.524612 0.919326 0.829734 0.058 Uiso 1 1 calc R U . . .
C2 C 0.7985(6) 0.9203(3) 0.6031(2) 0.0536(7) Uani 1 1 d . . . . .
C8 C 0.6797(6) 0.6605(3) 0.9181(2) 0.0578(8) Uani 1 1 d . . . . .
H8A H 0.498676 0.644832 0.904318 0.069 Uiso 1 1 calc R U . . .
H8B H 0.748930 0.590457 0.971384 0.069 Uiso 1 1 calc R U . . .
C7 C 0.7621(6) 0.8295(3) 0.9546(2) 0.0600(8) Uani 1 1 d . . . . .
H7A H 0.667247 0.870116 1.006997 0.072 Uiso 1 1 calc R U . . .
H7B H 0.939274 0.841302 0.984666 0.072 Uiso 1 1 calc R U . . .
C3 C 1.0343(6) 0.9634(3) 0.6853(3) 0.0565(8) Uani 1 1 d . . . . .
H9 H 0.960(4) 0.606(3) 0.8321(18) 0.036(6) Uiso 1 1 d . . . . .
H2A H 0.833(5) 0.867(3) 0.540(2) 0.059(8) Uiso 1 1 d . . . . .
H3A H 1.022(6) 1.069(4) 0.719(2) 0.076(10) Uiso 1 1 d . . . . .
H3B H 1.187(6) 0.963(4) 0.652(2) 0.079(10) Uiso 1 1 d . . . . .
H2B H 0.698(5) 1.009(4) 0.586(2) 0.068(9) Uiso 1 1 d . . . . .
H15 H 0.750(7) 0.413(4) 0.605(3) 0.100(13) Uiso 1 1 d . . . . .

loop_
_atom_site_aniso_label
_atom_site_aniso_U_11
_atom_site_aniso_U_22
_atom_site_aniso_U_33
_atom_site_aniso_U_23
_atom_site_aniso_U_13
_atom_site_aniso_U_12
O15 0.0405(9) 0.0412(10) 0.0432(10) -0.0054(8) 0.0114(7) 0.0012(7)
F1 0.0938(13) 0.0331(8) 0.0614(10) -0.0028(7) 0.0144(9) -0.0165(8)
F2 0.0951(13) 0.0569(11) 0.0699(12) 0.0085(9) 0.0427(10) -0.0147(9)
F3 0.1007(14) 0.0440(9) 0.0707(12) 0.0185(8) -0.0139(10) 0.0006(9)
O4 0.0403(9) 0.0396(10) 0.0684(12) 0.0117(8) 0.0048(8) -0.0034(7)
O14 0.0760(13) 0.0478(11) 0.0354(10) -0.0001(8) -0.0084(9) 0.0017(9)
N1 0.0478(11) 0.0321(10) 0.0343(10) 0.0048(8) 0.0055(8) -0.0029(8)
C10 0.0407(12) 0.0320(11) 0.0357(12) -0.0012(9) 0.0100(9) -0.0012(9)
C12 0.0434(12) 0.0350(12) 0.0350(12) -0.0038(9) 0.0048(10) 0.0050(10)
C5 0.0356(11) 0.0318(11) 0.0397(13) 0.0006(9) 0.0003(9) -0.0032(9)
C9 0.0474(14) 0.0327(12) 0.0337(12) 0.0015(9) 0.0028(10) 0.0009(10)
C11 0.0390(12) 0.0378(13) 0.0429(13) 0.0001(10) 0.0056(10) -0.0036(10)
C13 0.0638(17) 0.0335(13) 0.0439(14) 0.0006(10) 0.0079(12) -0.0067(11)
C6 0.0578(16) 0.0403(14) 0.0429(14) -0.0035(11) 0.0007(11) 0.0057(12)
C2 0.0709(19) 0.0382(15) 0.0519(18) 0.0094(12) 0.0129(14) -0.0078(14)
C8 0.093(2) 0.0444(15) 0.0369(14) -0.0019(11) 0.0170(13) -0.0071(14)
C7 0.092(2) 0.0468(16) 0.0388(15) -0.0059(12) 0.0088(14) 0.0030(15)
C3 0.0532(17) 0.0385(15) 0.080(2) 0.0167(14) 0.0162(15) -0.0062(12)

loop_
_atom_type_symbol
_atom_type_description
_atom_type_scat_dispersion_real
_atom_type_scat_dispersion_imag
_atom_type_scat_source
C C 0.0033 0.0016 'International Tables Vol C Tables 4.2.6.8 and 6.1.1.4'
H H 0.0000 0.0000 'International Tables Vol C Tables 4.2.6.8 and 6.1.1.4'
F F 0.0171 0.0103 'International Tables Vol C Tables 4.2.6.8 and 6.1.1.4'
N N 0.0061 0.0033 'International Tables Vol C Tables 4.2.6.8 and 6.1.1.4'
O O 0.0106 0.0060 'International Tables Vol C Tables 4.2.6.8 and 6.1.1.4'

loop_
_geom_angle_atom_site_label_1
_geom_angle_atom_site_label_2
_geom_angle_atom_site_label_3
_geom_angle
_geom_angle_site_symmetry_1
_geom_angle_site_symmetry_3
_geom_angle_publ_flag
C10 O15 H15 109(2) . . ?
C5 O4 C3 106.19(18) . . ?
C12 N1 C5 125.99(19) . . ?
C12 N1 C2 121.7(2) . . ?
C2 N1 C5 109.71(19) . . ?
O15 C10 C9 106.51(18) . . ?
O15 C10 C11 110.70(18) . . ?
O15 C10 C13 107.31(19) . . ?
C11 C10 C9 110.60(18) . . ?
C13 C10 C9 111.40(18) . . ?
C13 C10 C11 110.22(19) . . ?
O14 C12 N1 121.0(2) . . ?
O14 C12 C11 122.8(2) . . ?
N1 C12 C11 116.26(19) . . ?
O4 C5 N1 102.28(18) . . ?
O4 C5 C9 109.50(18) . . ?
O4 C5 C6 111.35(19) . . ?
N1 C5 C9 115.76(18) . . ?
N1 C5 C6 113.10(18) . . ?
C6 C5 C9 104.97(19) . . ?
C10 C9 C5 112.48(18) . . ?
C10 C9 C8 117.9(2) . . ?
C10 C9 H9 105.6(13) . . ?
C5 C9 H9 105.9(14) . . ?
C8 C9 C5 105.0(2) . . ?
C8 C9 H9 109.3(13) . . ?
C10 C11 H11A 109.8 . . ?
C10 C11 H11B 109.8 . . ?
C12 C11 C10 109.32(18) . . ?
C12 C11 H11A 109.8 . . ?
C12 C11 H11B 109.8 . . ?
H11A C11 H11B 108.3 . . ?
F1 C13 F2 105.8(2) . . ?
F1 C13 C10 111.9(2) . . ?
F2 C13 C10 113.3(2) . . ?
F3 C13 F1 106.5(2) . . ?
F3 C13 F2 106.8(2) . . ?
F3 C13 C10 112.0(2) . . ?
C5 C6 H6A 110.9 . . ?
C5 C6 H6B 110.9 . . ?
H6A C6 H6B 108.9 . . ?
C7 C6 C5 104.20(19) . . ?
C7 C6 H6A 110.9 . . ?
C7 C6 H6B 110.9 . . ?
N1 C2 C3 102.4(2) . . ?
N1 C2 H2A 107.7(18) . . ?
N1 C2 H2B 109.7(18) . . ?
C3 C2 H2A 112.4(17) . . ?
C3 C2 H2B 112.9(18) . . ?
H2A C2 H2B 111(2) . . ?
C9 C8 H8A 111.1 . . ?
C9 C8 H8B 111.1 . . ?
H8A C8 H8B 109.1 . . ?
C7 C8 C9 103.3(2) . . ?
C7 C8 H8A 111.1 . . ?
C7 C8 H8B 111.1 . . ?
C6 C7 C8 101.4(2) . . ?
C6 C7 H7A 111.5 . . ?
C6 C7 H7B 111.5 . . ?
C8 C7 H7A 111.5 . . ?
C8 C7 H7B 111.5 . . ?
H7A C7 H7B 109.3 . . ?
O4 C3 C2 105.2(2) . . ?
O4 C3 H3A 113.7(18) . . ?
O4 C3 H3B 107.9(19) . . ?
C2 C3 H3A 109.2(17) . . ?
C2 C3 H3B 111.7(18) . . ?
H3A C3 H3B 109(3) . . ?

loop_
_geom_bond_atom_site_label_1
_geom_bond_atom_site_label_2
_geom_bond_distance
_geom_bond_site_symmetry_2
_geom_bond_publ_flag
O15 C10 1.418(3) . ?
O15 H15 0.89(4) . ?
F1 C13 1.337(3) . ?
F2 C13 1.342(3) . ?
F3 C13 1.334(3) . ?
O4 C5 1.427(3) . ?
O4 C3 1.435(3) . ?
O14 C12 1.235(3) . ?
N1 C12 1.338(3) . ?
N1 C5 1.465(3) . ?
N1 C2 1.462(3) . ?
C10 C9 1.532(3) . ?
C10 C11 1.529(3) . ?
C10 C13 1.529(3) . ?
C12 C11 1.506(3) . ?
C5 C9 1.558(3) . ?
C5 C6 1.529(3) . ?
C9 C8 1.537(3) . ?
C9 H9 0.98(2) . ?
C11 H11A 0.9700 . ?
C11 H11B 0.9700 . ?
C6 H6A 0.9700 . ?
C6 H6B 0.9700 . ?
C6 C7 1.517(4) . ?
C2 C3 1.519(4) . ?
C2 H2A 0.95(3) . ?
C2 H2B 0.97(3) . ?
C8 H8A 0.9700 . ?
C8 H8B 0.9700 . ?
C8 C7 1.523(4) . ?
C7 H7A 0.9700 . ?
C7 H7B 0.9700 . ?
C3 H3A 0.99(3) . ?
C3 H3B 0.99(3) . ?

loop_
_geom_torsion_atom_site_label_1
_geom_torsion_atom_site_label_2
_geom_torsion_atom_site_label_3
_geom_torsion_atom_site_label_4
_geom_torsion
_geom_torsion_site_symmetry_1
_geom_torsion_site_symmetry_2
_geom_torsion_site_symmetry_3
_geom_torsion_site_symmetry_4
_geom_torsion_publ_flag
O15 C10 C9 C5 76.9(2) . . . . ?
O15 C10 C9 C8 -160.7(2) . . . . ?
O15 C10 C11 C12 -54.9(2) . . . . ?
O15 C10 C13 F1 -50.7(3) . . . . ?
O15 C10 C13 F2 -170.17(18) . . . . ?
O15 C10 C13 F3 68.9(3) . . . . ?
O4 C5 C9 C10 -109.5(2) . . . . ?
O4 C5 C9 C8 121.0(2) . . . . ?
O4 C5 C6 C7 -92.3(2) . . . . ?
O14 C12 C11 C10 136.8(2) . . . . ?
N1 C12 C11 C10 -42.7(3) . . . . ?
N1 C5 C9 C10 5.4(3) . . . . ?
N1 C5 C9 C8 -124.1(2) . . . . ?
N1 C5 C6 C7 153.2(2) . . . . ?
N1 C2 C3 O4 17.8(3) . . . . ?
C10 C9 C8 C7 -154.3(2) . . . . ?
C12 N1 C5 O4 135.7(2) . . . . ?
C12 N1 C5 C9 16.8(3) . . . . ?
C12 N1 C5 C6 -104.4(3) . . . . ?
C12 N1 C2 C3 -157.6(2) . . . . ?
C5 O4 C3 C2 -35.4(3) . . . . ?
C5 N1 C12 O14 -176.6(2) . . . . ?
C5 N1 C12 C11 2.9(3) . . . . ?
C5 N1 C2 C3 5.2(3) . . . . ?
C5 C9 C8 C7 -28.1(3) . . . . ?
C5 C6 C7 C8 -43.7(3) . . . . ?
C9 C10 C11 C12 62.9(2) . . . . ?
C9 C10 C13 F1 -166.9(2) . . . . ?
C9 C10 C13 F2 73.6(3) . . . . ?
C9 C10 C13 F3 -47.4(3) . . . . ?
C9 C5 C6 C7 26.1(2) . . . . ?
C9 C8 C7 C6 44.3(3) . . . . ?
C11 C10 C9 C5 -43.5(3) . . . . ?
C11 C10 C9 C8 79.0(3) . . . . ?
C11 C10 C13 F1 70.0(3) . . . . ?
C11 C10 C13 F2 -49.6(3) . . . . ?
C11 C10 C13 F3 -170.5(2) . . . . ?
C13 C10 C9 C5 -166.4(2) . . . . ?
C13 C10 C9 C8 -44.0(3) . . . . ?
C13 C10 C11 C12 -173.49(19) . . . . ?
C6 C5 C9 C10 130.9(2) . . . . ?
C6 C5 C9 C8 1.4(2) . . . . ?
C2 N1 C12 O14 -16.7(4) . . . . ?
C2 N1 C12 C11 162.9(2) . . . . ?
C2 N1 C5 O4 -26.2(3) . . . . ?
C2 N1 C5 C9 -145.2(2) . . . . ?
C2 N1 C5 C6 93.7(3) . . . . ?
C3 O4 C5 N1 37.7(2) . . . . ?
C3 O4 C5 C9 161.0(2) . . . . ?
C3 O4 C5 C6 -83.4(2) . . . . ?
